data_7251455
loop_
_publ_author_name
'Hill, Max T.'
'Birch-Machin, Mark A.'
'Sellars, Jonathan D.'
'Waddell, Paul G.'

_publ_section_title
;
 Four polymorphic structures of a symmetric azo dye
;
_journal_issue 11
_journal_name_full CrystEngComm
_journal_page_first 1781
_journal_page_last 1790
_journal_paper_doi 10.1039/D5CE01159K
_journal_volume 28
_journal_year 2026
_chemical_absolute_configuration unk
_chemical_formula_moiety 'C22 H22 N2 O4'
_chemical_formula_sum 'C22 H22 N2 O4'
_chemical_formula_weight 378.41
_space_group_crystal_system monoclinic
_space_group_IT_number 4
_space_group_name_Hall 'P 2yb'
_space_group_name_H-M_alt 'P 1 21 1'
_atom_sites_solution_hydrogens geom
_atom_sites_solution_primary dual
_audit_creation_date 2025-04-22
_audit_creation_method
;
Olex2 1.5-ac5-023
(compiled 2022.04.12 svn.rca3783a0 for Rigaku Oxford Diffraction, GUI svn.r6498)
;
_audit_update_record
;
2025-12-08 deposited with the CCDC.	2026-02-09 downloaded from the CCDC.
;
_cell_angle_alpha 90
_cell_angle_beta 98.001(3)
_cell_angle_gamma 90
_cell_formula_units_Z 4
_cell_length_a 8.8556(2)
_cell_length_b 10.0594(3)
_cell_length_c 21.7173(6)
_cell_measurement_reflns_used 10930
_cell_measurement_temperature 150.0(2)
_cell_measurement_theta_max 76.3170
_cell_measurement_theta_min 2.0390
_cell_volume 1915.79(9)
_computing_cell_refinement 'CrysAlisPro 1.171.43.126a (Rigaku OD, 2024)'
_computing_data_collection 'CrysAlisPro system (CCD 43.126a 64-bit (release 11-06-2024))'
_computing_data_reduction 'CrysAlisPro 1.171.43.126a (Rigaku OD, 2024)'
_computing_molecular_graphics 'Olex2 1.5-ac5-023 (Dolomanov et al., 2009)'
_computing_publication_material 'Olex2 1.5-ac5-023 (Dolomanov et al., 2009)'
_computing_structure_refinement 'SHELXL 2019/1 (Sheldrick, 2015)'
_computing_structure_solution 'SHELXT 2018/2 (Sheldrick, 2018)'
_diffrn_ambient_environment N~2~
_diffrn_ambient_temperature 150.0(2)
_diffrn_detector 'Hybrid Pixel Array Detector'
_diffrn_detector_area_resol_mean 10.0000
_diffrn_detector_type 'HyPix-Arc 100'
_diffrn_measured_fraction_theta_full 0.998
_diffrn_measured_fraction_theta_max 0.920
_diffrn_measurement_details
;
List of Runs (angles in degrees, time in seconds):

  # Type    Start    End  Width  t~exp~   \w     \q     \k     \f   Frames
#--------------------------------------------------------------------------
  1  \w     72.00  97.00   0.50    1.27    --   46.11 130.00  87.00   50
  2  \w     69.00  94.00   0.50    1.27    --   46.11 140.00 -98.00   50
  3  \w     40.00  84.00   0.50    1.27    --   46.11-130.00  16.00   88
  4  \w    -87.00 -62.00   0.50    1.27    --  -47.36 130.00  87.00   50
  5  \w   -119.00 -90.00   0.50    5.07    --  -92.22-130.00  16.00   58
  6  \w   -140.00-115.00   0.50    5.07    --  -92.22-140.00-157.00   50
  7  \w    -73.00 -36.00   0.50    5.07    --  -92.22 140.00 -98.00   74
  8  \w   -115.00 -51.00   0.50    5.07    --  -92.22 130.00  87.00  128
  9  \w     48.00  73.00   0.50    5.07    --   95.82-140.00-157.00   50
 10  \w     21.00 115.00   0.50    5.07    --   95.82-130.00  16.00  188
 11  \w     49.00  74.00   0.50    5.07    --  107.32-130.00  16.00   50
 12  \w     66.00 172.00   0.50    5.07    --  107.32 140.00 -98.00  212
 13  \w     53.00  78.00   0.50    5.07    --  107.32-140.00-157.00   50
 14  \w    -34.00  24.00   0.50    1.27    --   46.11 -19.00   0.00  116
 15  \w    -36.00  13.00   0.50    1.27    --   46.11 -19.00  60.00   98
 16  \w     78.00 103.00   0.50    1.27    --   46.11 125.00 -60.00   50
 17  \w   -120.00 -73.00   0.50    1.27    --  -47.36-125.00-120.00   94
 18  \w    -37.00  33.00   0.50    1.27    --  -47.36  38.00-180.00  140
 19  \w    -35.00  -9.00   0.50    5.07    --  -92.22  30.00  30.00   52
 20  \w   -168.00-122.00   0.50    5.07    --  -92.22-125.00 150.00   92
 21  \w    -35.00  -9.00   0.50    5.07    --  -92.22  30.00  90.00   52
 22  \w    -51.00 -16.00   0.50    5.07    --  -92.22  45.00-150.00   70
 23  \w    -45.00 -19.00   0.50    5.07    --  -92.22  45.00  90.00   52
 24  \w    -51.00 -11.00   0.50    5.07    --  -92.22  45.00-120.00   80
 25  \w    -34.00  -9.00   0.50    5.07    --  -92.22  30.00  60.00   50
 26  \w   -117.00 -87.00   0.50    5.07    --  -92.22-125.00 150.00   60
 27  \w    -34.00  -9.00   0.50    5.07    --  -92.22  30.00 150.00   50
 28  \w     16.00  43.00   0.50    5.07    --   95.82 -45.00 -30.00   54
 29  \w     15.00  40.00   0.50    5.07    --   95.82 -45.00   0.00   50
 30  \w     33.00  71.00   0.50    5.07    --   95.82 -61.00  30.00   76
 31  \w     45.00  71.00   0.50    5.07    --  107.32 -95.00-150.00   52
 32  \w     34.00  79.00   0.50    5.07    --  107.32-125.00 -90.00   90
 33  \w     74.00 103.00   0.50    5.07    --  107.32 -95.00-150.00   58
 34  \w     45.00  71.00   0.50    1.27    --   46.11-140.00-157.00   52
 35  \w    -11.00  19.00   0.50    1.27    --   46.11 -19.00-150.00   60
 36  \w     80.00 122.00   0.50    1.27    --   46.11 125.00  30.00   84
 37  \w    -23.00  16.00   0.50    1.27    --   46.11 -19.00-180.00   78
 38  \w   -102.00 -73.00   0.50    1.27    --  -47.36-125.00  90.00   58
 39  \w    -94.00 -64.00   0.50    5.07    --  -92.22 -77.00  90.00   60
 40  \w    -35.00 -10.00   0.50    5.07    --  -92.22  30.00   0.00   50
 41  \w   -147.00-119.00   0.50    5.07    --  -92.22 -77.00  90.00   56
 42  \w    -41.00 -15.00   0.50    5.07    --  -92.22  45.00 -60.00   52
 43  \w    -35.00 -10.00   0.50    5.07    --  -92.22  30.00 -30.00   50
 44  \w    -35.00 -10.00   0.50    5.07    --  -92.22  30.00-180.00   50
 45  \w    -35.00 -10.00   0.50    5.07    --  -92.22  30.00 120.00   50
 46  \w    -54.00 -21.00   0.50    5.07    --  -92.22 125.00 -30.00   66
 47  \w    -38.00 -12.00   0.50    5.07    --  -92.22  45.00 120.00   52
 48  \w   -111.00 -60.00   0.50    5.07    --  -92.22 125.00 -30.00  102
 49  \w    -87.00 -61.00   0.50    5.07    --  -92.22 -77.00 -90.00   52
 50  \w   -144.00-113.00   0.50    5.07    --  -92.22 -77.00 -90.00   62
;
_diffrn_measurement_device 'four-circle diffractometer'
_diffrn_measurement_device_type 'XtaLAB Synergy, Single source at home/near, HyPix-Arc 100'
_diffrn_measurement_method '\w scans'
_diffrn_orient_matrix_type 'CrysAlisPro convention (1999,Acta A55,543-557)'
_diffrn_orient_matrix_UB_11 -0.0266254000
_diffrn_orient_matrix_UB_12 -0.0942306000
_diffrn_orient_matrix_UB_13 -0.0564163000
_diffrn_orient_matrix_UB_21 0.0129878000
_diffrn_orient_matrix_UB_22 -0.1206707000
_diffrn_orient_matrix_UB_23 0.0441080000
_diffrn_orient_matrix_UB_31 -0.1731100000
_diffrn_orient_matrix_UB_32 0.0054411000
_diffrn_orient_matrix_UB_33 0.0018242000
_diffrn_radiation_monochromator graphite
_diffrn_radiation_probe x-ray
_diffrn_radiation_type CuK\a
_diffrn_radiation_wavelength 1.54184
_diffrn_reflns_av_R_equivalents 0.0405
_diffrn_reflns_av_unetI/netI 0.0422
_diffrn_reflns_Laue_measured_fraction_full 0.998
_diffrn_reflns_Laue_measured_fraction_max 0.920
_diffrn_reflns_limit_h_max 9
_diffrn_reflns_limit_h_min -10
_diffrn_reflns_limit_k_max 12
_diffrn_reflns_limit_k_min -12
_diffrn_reflns_limit_l_max 27
_diffrn_reflns_limit_l_min -26
_diffrn_reflns_number 22630
_diffrn_reflns_point_group_measured_fraction_full 0.980
_diffrn_reflns_point_group_measured_fraction_max 0.884
_diffrn_reflns_theta_full 67.684
_diffrn_reflns_theta_max 77.046
_diffrn_reflns_theta_min 2.054
_diffrn_source 'fine-focus sealed X-ray tube'
_diffrn_source_type 'Enhance (Cu) X-ray Source'
_exptl_absorpt_coefficient_mu 0.742
_exptl_absorpt_correction_T_max 0.995
_exptl_absorpt_correction_T_min 0.895
_exptl_absorpt_correction_type analytical
_exptl_absorpt_process_details
;
CrysAlisPro 1.171.43.126a (Rigaku Oxford Diffraction, 2024)
Analytical numeric absorption correction using a multifaceted crystal
model based on expressions derived by R.C. Clark & J.S. Reid.
(Clark, R. C. & Reid, J. S. (1995). Acta Cryst. A51, 887-897)
Empirical absorption correction using spherical harmonics,
implemented in SCALE3 ABSPACK scaling algorithm.
;
_exptl_crystal_colour yellow
_exptl_crystal_colour_primary yellow
_exptl_crystal_density_diffrn 1.312
_exptl_crystal_description plate
_exptl_crystal_F_000 800
_exptl_crystal_size_max 0.292
_exptl_crystal_size_mid 0.08
_exptl_crystal_size_min 0.007
_refine_diff_density_max 0.346
_refine_diff_density_min -0.188
_refine_diff_density_rms 0.038
_refine_ls_abs_structure_details
;
 Flack x determined using 2695 quotients [(I+)-(I-)]/[(I+)+(I-)]
 (Parsons, Flack and Wagner, Acta Cryst. B69 (2013) 249-259).
;
_refine_ls_abs_structure_Flack 0.39(9)
_refine_ls_extinction_method none
_refine_ls_goodness_of_fit_ref 1.031
_refine_ls_hydrogen_treatment constr
_refine_ls_matrix_type full
_refine_ls_number_parameters 509
_refine_ls_number_reflns 7157
_refine_ls_number_restraints 1
_refine_ls_restrained_S_all 1.031
_refine_ls_R_factor_all 0.0420
_refine_ls_R_factor_gt 0.0378
_refine_ls_shift/su_max 0.000
_refine_ls_shift/su_mean 0.000
_refine_ls_structure_factor_coef Fsqd
_refine_ls_weighting_details 'w=1/[\s^2^(Fo^2^)+(0.0612P)^2^+0.1261P] where P=(Fo^2^+2Fc^2^)/3'
_refine_ls_weighting_scheme calc
_refine_ls_wR_factor_gt 0.0980
_refine_ls_wR_factor_ref 0.1006
_reflns_Friedel_coverage 0.814
_reflns_Friedel_fraction_full 0.960
_reflns_Friedel_fraction_max 0.844
_reflns_number_gt 6538
_reflns_number_total 7157
_reflns_threshold_expression 'I > 2\s(I)'
_cod_data_source_file d5ce01159k2.cif
_cod_data_source_block jds250003_fa_IV
_cod_depositor_comments 'Adding full bibliography for 7251450--7251455.cif.'
_cod_database_code 7251455
_chemical_oxdiff_formula 'C22 H22 N2 O4'
_shelx_space_group_comment
;
The symmetry employed for this shelxl refinement is uniquely defined
by the following loop, which should always be used as a source of
symmetry information in preference to the above space-group names.
They are only intended as comments.
;
_shelx_estimated_absorpt_t_max 0.995
_shelx_estimated_absorpt_t_min 0.812
_diffrn_oxdiff_digest_frames
;
010e41379c47f69791521737a0a8acb0cf03568816c
;
_olex2_refinement_description
;
1. Fixed Uiso
 At 1.2 times of:
  All C(H) groups, All C(H,H) groups
 At 1.5 times of:
  All C(H,H,H) groups
2.a Secondary CH2 refined with riding coordinates:
 C10(H10A,H10B), C21(H21A,H21B), C32(H32A,H32B), C43(H43A,H43B)
2.b Aromatic/amide H refined with riding coordinates:
 C2(H2), C3(H3), C5(H5), C6(H6), C7(H7), C8(H8), C13(H13), C14(H14), C16(H16),
 C17(H17), C18(H18), C19(H19), C24(H24), C25(H25), C27(H27), C28(H28), C29(H29),
  C30(H30), C35(H35), C36(H36), C38(H38), C39(H39), C40(H40), C41(H41)
2.c Idealised Me refined as rotating group:
 C11(H11A,H11B,H11C), C22(H22A,H22B,H22C), C33(H33A,H33B,H33C), C44(H44A,H44B,
 H44C)
;
_shelx_shelxl_version_number 2019/1
_olex2_submission_special_instructions 'No special instructions were received'
_oxdiff_exptl_absorpt_empirical_details
;
Empirical correction (ABSPACK) includes:
- Absorption correction using spherical harmonics
- Frame scaling
;
_oxdiff_exptl_absorpt_empirical_full_max 1.856
_oxdiff_exptl_absorpt_empirical_full_min 0.622

loop_
_space_group_symop_operation_xyz
'x, y, z'
'-x, y+1/2, -z'

loop_
_atom_site_label
_atom_site_type_symbol
_atom_site_fract_x
_atom_site_fract_y
_atom_site_fract_z
_atom_site_U_iso_or_equiv
_atom_site_adp_type
_atom_site_occupancy
_atom_site_site_symmetry_order
_atom_site_calc_flag
_atom_site_refinement_flags_posn
_atom_site_refinement_flags_adp
_atom_site_refinement_flags_occupancy
_atom_site_disorder_assembly
_atom_site_disorder_group
O1 O 1.43504(19) 0.39513(18) 0.80449(8) 0.0321(4) Uani 1 1 d . . . . .
O2 O 1.5345(2) 0.60061(18) 0.80452(8) 0.0305(4) Uani 1 1 d . . . . .
O3 O 0.1493(2) 0.5125(2) 0.11058(10) 0.0481(5) Uani 1 1 d . . . . .
O4 O 0.2178(2) 0.72063(18) 0.08958(8) 0.0340(4) Uani 1 1 d . . . . .
O5 O -0.0388(3) 0.6389(2) 0.24226(10) 0.0493(6) Uani 1 1 d . . . . .
O6 O -0.1351(2) 0.43255(18) 0.23206(9) 0.0339(4) Uani 1 1 d . . . . .
O7 O 1.2691(2) 0.5110(2) 0.92140(9) 0.0390(4) Uani 1 1 d . . . . .
O8 O 1.2712(2) 0.28738(18) 0.91651(8) 0.0333(4) Uani 1 1 d . . . . .
N1 N 0.8405(2) 0.5620(2) 0.46949(10) 0.0281(5) Uani 1 1 d . . . . .
N2 N 0.7640(2) 0.4634(2) 0.44685(10) 0.0285(5) Uani 1 1 d . . . . .
N3 N 0.5139(2) 0.4596(2) 0.58346(10) 0.0266(4) Uani 1 1 d . . . . .
N4 N 0.5919(2) 0.5578(2) 0.60488(10) 0.0284(5) Uani 1 1 d . . . . .
C1 C 0.9343(3) 0.5336(2) 0.52680(11) 0.0245(5) Uani 1 1 d . . . . .
C2 C 0.9246(3) 0.4174(2) 0.56162(11) 0.0261(5) Uani 1 1 d . . . . .
H2 H 0.850397 0.351697 0.547951 0.031 Uiso 1 1 calc R U . . .
C3 C 1.0234(3) 0.3990(3) 0.61581(11) 0.0256(5) Uani 1 1 d . . . . .
H3 H 1.016892 0.319620 0.639017 0.031 Uiso 1 1 calc R U . . .
C4 C 1.1333(3) 0.4943(2) 0.63751(11) 0.0249(5) Uani 1 1 d . . . . .
C5 C 1.1395(3) 0.6115(2) 0.60295(11) 0.0264(5) Uani 1 1 d . . . . .
H5 H 1.211556 0.678513 0.617206 0.032 Uiso 1 1 calc R U . . .
C6 C 1.0418(3) 0.6302(2) 0.54846(11) 0.0272(5) Uani 1 1 d . . . . .
H6 H 1.047684 0.709756 0.525366 0.033 Uiso 1 1 calc R U . . .
C7 C 1.2359(3) 0.4674(3) 0.69524(11) 0.0264(5) Uani 1 1 d . . . . .
H7 H 1.222680 0.384687 0.714915 0.032 Uiso 1 1 calc R U . . .
C8 C 1.3455(3) 0.5464(3) 0.72306(12) 0.0285(5) Uani 1 1 d . . . . .
H8 H 1.362756 0.630650 0.705545 0.034 Uiso 1 1 calc R U . . .
C9 C 1.4401(3) 0.5035(3) 0.78097(11) 0.0269(5) Uani 1 1 d . . . . .
C10 C 1.6276(3) 0.5703(3) 0.86336(12) 0.0335(6) Uani 1 1 d . . . . .
H10A H 1.691443 0.491045 0.858905 0.040 Uiso 1 1 calc R U . . .
H10B H 1.561854 0.551687 0.895661 0.040 Uiso 1 1 calc R U . . .
C11 C 1.7269(3) 0.6891(3) 0.88152(13) 0.0377(6) Uani 1 1 d . . . . .
H11A H 1.790827 0.707078 0.849083 0.057 Uiso 1 1 calc R U . . .
H11B H 1.792016 0.671045 0.920923 0.057 Uiso 1 1 calc R U . . .
H11C H 1.662594 0.766624 0.886394 0.057 Uiso 1 1 calc R U . . .
C12 C 0.6705(3) 0.4879(2) 0.38939(11) 0.0257(5) Uani 1 1 d . . . . .
C13 C 0.6743(3) 0.6039(3) 0.35353(12) 0.0271(5) Uani 1 1 d . . . . .
H13 H 0.742606 0.673826 0.367536 0.033 Uiso 1 1 calc R U . . .
C14 C 0.5786(3) 0.6161(3) 0.29792(11) 0.0282(5) Uani 1 1 d . . . . .
H14 H 0.581841 0.694644 0.273853 0.034 Uiso 1 1 calc R U . . .
C15 C 0.4765(3) 0.5141(3) 0.27647(11) 0.0265(5) Uani 1 1 d . . . . .
C16 C 0.4760(3) 0.3988(3) 0.31264(12) 0.0296(5) Uani 1 1 d . . . . .
H16 H 0.408849 0.328174 0.298450 0.035 Uiso 1 1 calc R U . . .
C17 C 0.5705(3) 0.3854(2) 0.36829(12) 0.0280(5) Uani 1 1 d . . . . .
H17 H 0.567660 0.306567 0.392197 0.034 Uiso 1 1 calc R U . . .
C18 C 0.3686(3) 0.5212(3) 0.21896(12) 0.0300(5) Uani 1 1 d . . . . .
H18 H 0.304686 0.445818 0.209906 0.036 Uiso 1 1 calc R U . . .
C19 C 0.3488(3) 0.6198(3) 0.17779(12) 0.0295(5) Uani 1 1 d . . . . .
H19 H 0.411236 0.696926 0.183261 0.035 Uiso 1 1 calc R U . . .
C20 C 0.2291(3) 0.6083(3) 0.12356(13) 0.0323(6) Uani 1 1 d . . . . .
C21 C 0.1052(3) 0.7199(3) 0.03413(13) 0.0382(6) Uani 1 1 d . . . . .
H21A H 0.003047 0.698681 0.045060 0.046 Uiso 1 1 calc R U . . .
H21B H 0.131884 0.652398 0.004282 0.046 Uiso 1 1 calc R U . . .
C22 C 0.1053(4) 0.8560(4) 0.00609(16) 0.0521(8) Uani 1 1 d . . . . .
H22A H 0.028016 0.860418 -0.030817 0.078 Uiso 1 1 calc R U . . .
H22B H 0.205996 0.874592 -0.005813 0.078 Uiso 1 1 calc R U . . .
H22C H 0.082082 0.922139 0.036565 0.078 Uiso 1 1 calc R U . . .
C23 C 0.4186(3) 0.4888(2) 0.52653(11) 0.0252(5) Uani 1 1 d . . . . .
C24 C 0.4344(3) 0.6046(3) 0.49191(11) 0.0263(5) Uani 1 1 d . . . . .
H24 H 0.508723 0.669376 0.506728 0.032 Uiso 1 1 calc R U . . .
C25 C 0.3417(3) 0.6235(3) 0.43641(11) 0.0268(5) Uani 1 1 d . . . . .
H25 H 0.353286 0.701693 0.413021 0.032 Uiso 1 1 calc R U . . .
C26 C 0.2307(3) 0.5305(2) 0.41351(11) 0.0252(5) Uani 1 1 d . . . . .
C27 C 0.2146(3) 0.4163(3) 0.44910(11) 0.0269(5) Uani 1 1 d . . . . .
H27 H 0.138058 0.352832 0.434970 0.032 Uiso 1 1 calc R U . . .
C28 C 0.3091(3) 0.3951(2) 0.50464(11) 0.0260(5) Uani 1 1 d . . . . .
H28 H 0.299004 0.316229 0.527783 0.031 Uiso 1 1 calc R U . . .
C29 C 0.1374(3) 0.5566(3) 0.35355(12) 0.0279(5) Uani 1 1 d . . . . .
H29 H 0.157926 0.637648 0.333838 0.033 Uiso 1 1 calc R U . . .
C30 C 0.0283(3) 0.4820(3) 0.32322(12) 0.0298(6) Uani 1 1 d . . . . .
H30 H 0.000470 0.400131 0.340325 0.036 Uiso 1 1 calc R U . . .
C31 C -0.0498(3) 0.5282(3) 0.26227(13) 0.0313(6) Uani 1 1 d . . . . .
C32 C -0.2162(3) 0.4694(3) 0.17158(13) 0.0379(6) Uani 1 1 d . . . . .
H32A H -0.142768 0.492093 0.142743 0.045 Uiso 1 1 calc R U . . .
H32B H -0.281706 0.547776 0.175608 0.045 Uiso 1 1 calc R U . . .
C33 C -0.3115(4) 0.3531(3) 0.14727(15) 0.0454(7) Uani 1 1 d . . . . .
H33A H -0.371490 0.376646 0.107389 0.068 Uiso 1 1 calc R U . . .
H33B H -0.380334 0.328962 0.177097 0.068 Uiso 1 1 calc R U . . .
H33C H -0.245102 0.277579 0.141393 0.068 Uiso 1 1 calc R U . . .
C34 C 0.6941(3) 0.5347(2) 0.65985(11) 0.0248(5) Uani 1 1 d . . . . .
C35 C 0.7041(3) 0.4175(3) 0.69544(11) 0.0264(5) Uani 1 1 d . . . . .
H35 H 0.636209 0.345799 0.684050 0.032 Uiso 1 1 calc R U . . .
C36 C 0.8132(3) 0.4077(3) 0.74691(11) 0.0256(5) Uani 1 1 d . . . . .
H36 H 0.821261 0.327744 0.770410 0.031 Uiso 1 1 calc R U . . .
C37 C 0.9126(3) 0.5132(3) 0.76542(11) 0.0264(5) Uani 1 1 d . . . . .
C38 C 0.8983(3) 0.6304(2) 0.73054(12) 0.0277(5) Uani 1 1 d . . . . .
H38 H 0.962755 0.703907 0.743028 0.033 Uiso 1 1 calc R U . . .
C39 C 0.7914(3) 0.6404(2) 0.67819(11) 0.0276(5) Uani 1 1 d . . . . .
H39 H 0.784051 0.719979 0.654437 0.033 Uiso 1 1 calc R U . . .
C40 C 1.0317(3) 0.5061(3) 0.81907(11) 0.0277(5) Uani 1 1 d . . . . .
H40 H 1.073450 0.588308 0.834866 0.033 Uiso 1 1 calc R U . . .
C41 C 1.0879(3) 0.3966(3) 0.84819(11) 0.0284(5) Uani 1 1 d . . . . .
H41 H 1.045145 0.312181 0.836524 0.034 Uiso 1 1 calc R U . . .
C42 C 1.2172(3) 0.4076(3) 0.89876(11) 0.0294(5) Uani 1 1 d . . . . .
C43 C 1.4083(3) 0.2859(3) 0.96178(13) 0.0391(6) Uani 1 1 d . . . . .
H43A H 1.388250 0.326995 1.001275 0.047 Uiso 1 1 calc R U . . .
H43B H 1.490995 0.336119 0.945922 0.047 Uiso 1 1 calc R U . . .
C44 C 1.4525(3) 0.1434(3) 0.97184(14) 0.0431(7) Uani 1 1 d . . . . .
H44A H 1.476880 0.105309 0.932865 0.065 Uiso 1 1 calc R U . . .
H44B H 1.367642 0.094065 0.985464 0.065 Uiso 1 1 calc R U . . .
H44C H 1.542034 0.137259 1.003786 0.065 Uiso 1 1 calc R U . . .

loop_
_atom_site_aniso_label
_atom_site_aniso_U_11
_atom_site_aniso_U_22
_atom_site_aniso_U_33
_atom_site_aniso_U_23
_atom_site_aniso_U_13
_atom_site_aniso_U_12
O1 0.0355(9) 0.0274(9) 0.0323(9) 0.0013(8) 0.0005(7) -0.0002(8)
O2 0.0345(9) 0.0279(9) 0.0278(9) -0.0006(7) -0.0002(7) -0.0006(7)
O3 0.0527(12) 0.0372(11) 0.0473(12) 0.0017(10) -0.0186(9) -0.0114(10)
O4 0.0351(9) 0.0323(10) 0.0315(9) 0.0019(8) -0.0061(7) 0.0011(8)
O5 0.0581(13) 0.0341(11) 0.0486(12) 0.0137(10) -0.0179(10) -0.0111(10)
O6 0.0363(10) 0.0288(10) 0.0333(9) 0.0026(8) -0.0067(8) -0.0026(7)
O7 0.0434(11) 0.0348(10) 0.0354(10) -0.0063(9) -0.0066(8) -0.0041(9)
O8 0.0338(9) 0.0319(10) 0.0308(9) 0.0063(8) -0.0073(7) -0.0027(8)
N1 0.0303(11) 0.0271(11) 0.0268(10) -0.0011(9) 0.0034(8) 0.0025(8)
N2 0.0313(11) 0.0251(11) 0.0286(10) -0.0005(9) 0.0026(8) 0.0013(9)
N3 0.0295(10) 0.0237(10) 0.0264(10) -0.0006(8) 0.0028(8) 0.0018(8)
N4 0.0309(11) 0.0264(11) 0.0279(11) -0.0002(9) 0.0037(9) 0.0030(9)
C1 0.0281(12) 0.0232(12) 0.0230(11) -0.0001(10) 0.0056(9) 0.0039(10)
C2 0.0260(12) 0.0239(12) 0.0293(12) -0.0025(10) 0.0070(9) -0.0016(10)
C3 0.0297(12) 0.0216(11) 0.0266(11) 0.0007(10) 0.0073(9) 0.0006(10)
C4 0.0244(11) 0.0263(12) 0.0245(11) -0.0007(10) 0.0057(9) 0.0028(10)
C5 0.0291(12) 0.0220(12) 0.0283(12) -0.0011(10) 0.0051(9) -0.0011(10)
C6 0.0319(12) 0.0223(12) 0.0287(12) 0.0021(10) 0.0089(10) 0.0016(10)
C7 0.0296(12) 0.0251(12) 0.0253(11) -0.0005(10) 0.0062(9) 0.0052(10)
C8 0.0315(13) 0.0267(13) 0.0273(12) 0.0017(10) 0.0041(10) 0.0014(10)
C9 0.0273(12) 0.0263(12) 0.0283(12) -0.0025(11) 0.0077(9) 0.0024(11)
C10 0.0374(14) 0.0364(15) 0.0252(12) -0.0008(11) -0.0013(10) -0.0002(11)
C11 0.0377(14) 0.0394(16) 0.0339(14) -0.0040(12) -0.0027(11) -0.0029(12)
C12 0.0260(12) 0.0250(13) 0.0265(11) 0.0004(10) 0.0051(9) 0.0055(10)
C13 0.0295(12) 0.0228(12) 0.0289(12) -0.0015(10) 0.0033(9) -0.0028(10)
C14 0.0308(12) 0.0240(12) 0.0295(12) 0.0011(10) 0.0033(10) -0.0024(10)
C15 0.0283(12) 0.0230(12) 0.0281(12) 0.0003(10) 0.0039(9) 0.0013(10)
C16 0.0281(12) 0.0248(12) 0.0355(13) -0.0020(11) 0.0036(10) -0.0026(11)
C17 0.0312(13) 0.0205(12) 0.0324(13) 0.0035(10) 0.0045(10) 0.0014(10)
C18 0.0269(12) 0.0270(13) 0.0350(13) -0.0055(11) 0.0000(10) -0.0030(11)
C19 0.0299(12) 0.0264(13) 0.0308(12) -0.0031(10) -0.0005(10) 0.0000(10)
C20 0.0346(13) 0.0282(13) 0.0325(13) -0.0009(11) -0.0014(11) 0.0019(11)
C21 0.0366(14) 0.0436(16) 0.0310(13) -0.0007(12) -0.0071(11) 0.0045(12)
C22 0.0546(19) 0.054(2) 0.0443(17) 0.0125(15) -0.0065(14) 0.0012(15)
C23 0.0272(12) 0.0256(13) 0.0226(11) -0.0015(10) 0.0035(9) 0.0049(10)
C24 0.0276(12) 0.0216(12) 0.0297(12) 0.0002(10) 0.0039(9) -0.0004(10)
C25 0.0285(12) 0.0231(13) 0.0290(12) 0.0032(10) 0.0050(10) 0.0020(10)
C26 0.0272(12) 0.0215(12) 0.0274(12) -0.0017(10) 0.0054(9) 0.0034(10)
C27 0.0284(12) 0.0251(12) 0.0274(12) -0.0043(10) 0.0044(9) -0.0012(10)
C28 0.0321(12) 0.0196(11) 0.0270(11) 0.0002(10) 0.0062(9) 0.0010(10)
C29 0.0289(13) 0.0255(12) 0.0290(12) 0.0017(10) 0.0031(10) 0.0045(10)
C30 0.0303(13) 0.0259(13) 0.0325(13) -0.0003(11) 0.0016(10) 0.0018(10)
C31 0.0280(12) 0.0291(14) 0.0354(13) 0.0026(11) -0.0006(10) -0.0008(11)
C32 0.0383(15) 0.0407(16) 0.0315(13) 0.0038(12) -0.0066(11) -0.0018(12)
C33 0.0480(17) 0.0394(16) 0.0436(16) -0.0013(13) -0.0120(13) -0.0036(13)
C34 0.0255(12) 0.0254(13) 0.0237(11) -0.0025(10) 0.0037(9) 0.0038(10)
C35 0.0272(12) 0.0248(12) 0.0272(12) -0.0010(10) 0.0041(9) 0.0007(10)
C36 0.0291(12) 0.0236(12) 0.0244(11) 0.0017(10) 0.0042(9) 0.0022(10)
C37 0.0278(12) 0.0263(12) 0.0258(11) -0.0020(10) 0.0057(9) 0.0022(11)
C38 0.0283(12) 0.0238(12) 0.0314(12) -0.0003(10) 0.0052(10) -0.0001(10)
C39 0.0295(12) 0.0248(12) 0.0290(12) 0.0020(10) 0.0056(10) 0.0037(10)
C40 0.0288(12) 0.0277(12) 0.0265(12) -0.0034(10) 0.0029(9) -0.0013(11)
C41 0.0301(12) 0.0287(12) 0.0250(11) -0.0026(10) -0.0010(9) -0.0022(11)
C42 0.0302(12) 0.0322(13) 0.0253(12) 0.0000(11) 0.0025(9) -0.0002(11)
C43 0.0351(14) 0.0461(17) 0.0320(13) 0.0074(13) -0.0095(11) -0.0045(13)
C44 0.0364(14) 0.0501(18) 0.0398(15) 0.0145(14) -0.0052(12) 0.0000(13)

loop_
_atom_type_symbol
_atom_type_description
_atom_type_scat_dispersion_real
_atom_type_scat_dispersion_imag
_atom_type_scat_source
C C 0.0181 0.0091 'International Tables Vol C Tables 4.2.6.8 and 6.1.1.4'
H H 0.0000 0.0000 'International Tables Vol C Tables 4.2.6.8 and 6.1.1.4'
N N 0.0311 0.0180 'International Tables Vol C Tables 4.2.6.8 and 6.1.1.4'
O O 0.0492 0.0322 'International Tables Vol C Tables 4.2.6.8 and 6.1.1.4'

loop_
_exptl_crystal_face_index_h
_exptl_crystal_face_index_k
_exptl_crystal_face_index_l
_exptl_crystal_face_perp_dist
0 0 1 0.0028
0 0 -1 0.0040
0 -1 0 0.0377
0 1 0 0.0427
-1 0 0 0.1391
1 0 0 0.1491
-1 -1 0 0.1094
1 1 0 0.1154
1 -1 0 0.1279
-1 1 0 0.1245

loop_
_geom_angle_atom_site_label_1
_geom_angle_atom_site_label_2
_geom_angle_atom_site_label_3
_geom_angle
_geom_angle_site_symmetry_1
_geom_angle_site_symmetry_3
_geom_angle_publ_flag
C9 O2 C10 115.5(2) . . ?
C20 O4 C21 116.1(2) . . ?
C31 O6 C32 115.7(2) . . ?
C42 O8 C43 115.8(2) . . ?
N2 N1 C1 113.5(2) . . ?
N1 N2 C12 114.9(2) . . ?
N4 N3 C23 112.7(2) . . ?
N3 N4 C34 116.0(2) . . ?
C2 C1 N1 124.5(2) . . ?
C6 C1 N1 116.2(2) . . ?
C6 C1 C2 119.3(2) . . ?
C3 C2 C1 119.6(2) . . ?
C2 C3 C4 121.6(2) . . ?
C3 C4 C5 118.2(2) . . ?
C3 C4 C7 118.6(2) . . ?
C5 C4 C7 123.2(2) . . ?
C6 C5 C4 120.5(2) . . ?
C5 C6 C1 120.8(2) . . ?
C8 C7 C4 127.0(2) . . ?
C7 C8 C9 120.2(2) . . ?
O1 C9 O2 123.7(2) . . ?
O1 C9 C8 125.1(2) . . ?
O2 C9 C8 111.2(2) . . ?
O2 C10 C11 107.7(2) . . ?
C13 C12 N2 125.1(2) . . ?
C17 C12 N2 115.2(2) . . ?
C17 C12 C13 119.7(2) . . ?
C14 C13 C12 120.0(2) . . ?
C13 C14 C15 120.9(2) . . ?
C14 C15 C18 124.1(2) . . ?
C16 C15 C14 118.1(2) . . ?
C16 C15 C18 117.8(2) . . ?
C17 C16 C15 121.6(2) . . ?
C16 C17 C12 119.7(2) . . ?
C19 C18 C15 128.2(2) . . ?
C18 C19 C20 119.4(2) . . ?
O3 C20 O4 123.2(2) . . ?
O3 C20 C19 125.6(3) . . ?
O4 C20 C19 111.2(2) . . ?
O4 C21 C22 107.0(2) . . ?
C24 C23 N3 123.0(2) . . ?
C28 C23 N3 117.2(2) . . ?
C28 C23 C24 119.8(2) . . ?
C25 C24 C23 119.5(2) . . ?
C24 C25 C26 121.7(2) . . ?
C25 C26 C27 118.2(2) . . ?
C25 C26 C29 118.6(2) . . ?
C27 C26 C29 123.2(2) . . ?
C28 C27 C26 120.7(2) . . ?
C27 C28 C23 120.1(2) . . ?
C30 C29 C26 128.5(2) . . ?
C29 C30 C31 119.0(2) . . ?
O5 C31 O6 123.8(2) . . ?
O5 C31 C30 124.2(2) . . ?
O6 C31 C30 112.0(2) . . ?
O6 C32 C33 107.6(2) . . ?
C35 C34 N4 125.9(2) . . ?
C39 C34 N4 114.5(2) . . ?
C39 C34 C35 119.6(2) . . ?
C36 C35 C34 119.4(2) . . ?
C35 C36 C37 121.4(2) . . ?
C36 C37 C40 123.2(2) . . ?
C38 C37 C36 118.5(2) . . ?
C38 C37 C40 118.3(2) . . ?
C39 C38 C37 120.6(2) . . ?
C38 C39 C34 120.5(2) . . ?
C41 C40 C37 126.9(2) . . ?
C40 C41 C42 119.4(2) . . ?
O7 C42 O8 124.0(2) . . ?
O7 C42 C41 125.2(2) . . ?
O8 C42 C41 110.8(2) . . ?
O8 C43 C44 106.6(2) . . ?

loop_
_geom_bond_atom_site_label_1
_geom_bond_atom_site_label_2
_geom_bond_distance
_geom_bond_site_symmetry_2
_geom_bond_publ_flag
O1 C9 1.208(3) . ?
O2 C9 1.340(3) . ?
O2 C10 1.454(3) . ?
O3 C20 1.205(3) . ?
O4 C20 1.346(3) . ?
O4 C21 1.453(3) . ?
O5 C31 1.204(3) . ?
O6 C31 1.338(3) . ?
O6 C32 1.454(3) . ?
O7 C42 1.213(3) . ?
O8 C42 1.338(3) . ?
O8 C43 1.452(3) . ?
N1 N2 1.262(3) . ?
N1 C1 1.426(3) . ?
N2 C12 1.420(3) . ?
N3 N4 1.257(3) . ?
N3 C23 1.428(3) . ?
N4 C34 1.413(3) . ?
C1 C2 1.401(3) . ?
C1 C6 1.395(4) . ?
C2 C3 1.378(3) . ?
C3 C4 1.401(3) . ?
C4 C5 1.403(3) . ?
C4 C7 1.467(3) . ?
C5 C6 1.378(3) . ?
C7 C8 1.332(4) . ?
C8 C9 1.475(3) . ?
C10 C11 1.503(4) . ?
C12 C13 1.406(3) . ?
C12 C17 1.394(4) . ?
C13 C14 1.381(3) . ?
C14 C15 1.404(4) . ?
C15 C16 1.401(4) . ?
C15 C18 1.465(3) . ?
C16 C17 1.378(3) . ?
C18 C19 1.331(4) . ?
C19 C20 1.476(3) . ?
C21 C22 1.499(4) . ?
C23 C24 1.404(4) . ?
C23 C28 1.388(4) . ?
C24 C25 1.374(3) . ?
C25 C26 1.397(4) . ?
C26 C27 1.403(4) . ?
C26 C29 1.465(3) . ?
C27 C28 1.386(3) . ?
C29 C30 1.324(4) . ?
C30 C31 1.480(3) . ?
C32 C33 1.495(4) . ?
C34 C35 1.405(3) . ?
C34 C39 1.391(3) . ?
C35 C36 1.375(3) . ?
C36 C37 1.402(4) . ?
C37 C38 1.398(4) . ?
C37 C40 1.460(3) . ?
C38 C39 1.378(3) . ?
C40 C41 1.332(4) . ?
C41 C42 1.477(3) . ?
C43 C44 1.495(4) . ?

loop_
_exptl_oxdiff_crystal_face_indexfrac_h
_exptl_oxdiff_crystal_face_indexfrac_k
_exptl_oxdiff_crystal_face_indexfrac_l
_exptl_oxdiff_crystal_face_x
_exptl_oxdiff_crystal_face_y
_exptl_oxdiff_crystal_face_z
0.0001 -0.0006 1.0006 -0.0564 0.0442 0.0018
-0.0001 0.0006 -1.0006 0.0564 -0.0442 -0.0018
-0.0008 -1.0000 -0.0020 0.0944 0.1206 -0.0053
0.0008 1.0000 0.0020 -0.0944 -0.1206 0.0053
-0.9994 0.0001 0.0002 0.0266 -0.0130 0.1730
0.9994 -0.0001 -0.0002 -0.0266 0.0130 -0.1730
-1.0002 -0.9999 -0.0018 0.1210 0.1076 0.1677
1.0002 0.9999 0.0018 -0.1210 -0.1076 -0.1677
0.9986 -1.0001 -0.0022 0.0678 0.1336 -0.1783
-0.9986 1.0001 0.0022 -0.0678 -0.1336 0.1783
